data_7062510
loop_
_publ_author_name
'Roy, Bilash Chandra'
'Dutta, Biswarup'
'Basak, Dipmalya'
'Debnath, Surajit'
'Ray, Debashis'
'Mahapatra, Tufan Singha'

_publ_section_title
;
 Investigations on a mononuclear Cu(ii) Schiff base complex: theoretical
 calculations, catechol oxidase activity, and protein binding interaction
 analysis
;
_journal_issue 25
_journal_name_full 'New Journal of Chemistry'
_journal_page_first 11928
_journal_page_last 11944
_journal_paper_doi 10.1039/D3NJ01515G
_journal_volume 47
_journal_year 2023
_chemical_formula_moiety 'C24 H32 Cu N2 O8'
_chemical_formula_sum 'C24 H32 Cu N2 O8'
_chemical_formula_weight 540.07
_chemical_name_systematic 'Complex 1'
_space_group_crystal_system monoclinic
_space_group_IT_number 14
_space_group_name_Hall '-P 2yn'
_space_group_name_H-M_alt 'P 1 21/n 1'
_atom_sites_solution_hydrogens mixed
_audit_creation_method SHELXL-2018/3
_audit_update_record
;
2023-05-11 deposited with the CCDC.	2023-05-31 downloaded from the CCDC.
;
_cell_angle_alpha 90
_cell_angle_beta 102.01(2)
_cell_angle_gamma 90
_cell_formula_units_Z 2
_cell_length_a 10.190(7)
_cell_length_b 5.157(4)
_cell_length_c 23.422(16)
_cell_measurement_reflns_used 4930
_cell_measurement_temperature 124(2)
_cell_measurement_theta_max 23.417
_cell_measurement_theta_min 2.397
_cell_volume 1203.9(15)
_computing_structure_refinement 'SHELXL-2018/3 (Sheldrick, 2018)'
_computing_structure_solution 'SHELXT 2014/5 (Sheldrick, 2014)'
_diffrn_ambient_temperature 124(2)
_diffrn_measured_fraction_theta_full 0.994
_diffrn_measured_fraction_theta_max 0.994
_diffrn_measurement_device_type 'CCD area detector'
_diffrn_measurement_method '\f and \w scans'
_diffrn_radiation_type MoK\a
_diffrn_radiation_wavelength 0.71073
_diffrn_reflns_av_R_equivalents 0.0733
_diffrn_reflns_av_unetI/netI 0.0502
_diffrn_reflns_Laue_measured_fraction_full 0.994
_diffrn_reflns_Laue_measured_fraction_max 0.994
_diffrn_reflns_limit_h_max 12
_diffrn_reflns_limit_h_min -12
_diffrn_reflns_limit_k_max 6
_diffrn_reflns_limit_k_min -6
_diffrn_reflns_limit_l_max 27
_diffrn_reflns_limit_l_min -27
_diffrn_reflns_number 15355
_diffrn_reflns_point_group_measured_fraction_full 0.994
_diffrn_reflns_point_group_measured_fraction_max 0.994
_diffrn_reflns_theta_full 25.084
_diffrn_reflns_theta_max 25.084
_diffrn_reflns_theta_min 2.052
_diffrn_source 'fine-focus sealed tube'
_exptl_absorpt_coefficient_mu 0.959
_exptl_absorpt_correction_T_max 0.866
_exptl_absorpt_correction_T_min 0.794
_exptl_absorpt_correction_type multi-scan
_exptl_absorpt_process_details 'SADABS (Sheldrick, 1997)'
_exptl_crystal_colour green
_exptl_crystal_density_diffrn 1.490
_exptl_crystal_description rodlike
_exptl_crystal_F_000 566
_exptl_crystal_recrystallization_method 'Re-crystallisation from solvent: MeOH'
_exptl_crystal_size_max 0.26
_exptl_crystal_size_mid 0.20
_exptl_crystal_size_min 0.15
_refine_diff_density_max 0.914
_refine_diff_density_min -0.554
_refine_diff_density_rms 0.081
_refine_ls_extinction_method none
_refine_ls_goodness_of_fit_ref 1.056
_refine_ls_hydrogen_treatment mixed
_refine_ls_matrix_type full
_refine_ls_number_parameters 195
_refine_ls_number_reflns 2128
_refine_ls_number_restraints 44
_refine_ls_restrained_S_all 1.063
_refine_ls_R_factor_all 0.0808
_refine_ls_R_factor_gt 0.0603
_refine_ls_shift/su_max 0.001
_refine_ls_shift/su_mean 0.000
_refine_ls_structure_factor_coef Fsqd
_refine_ls_weighting_details 'w=1/[\s^2^(Fo^2^)+(0.0597P)^2^+2.5246P] where P=(Fo^2^+2Fc^2^)/3'
_refine_ls_weighting_scheme calc
_refine_ls_wR_factor_gt 0.1379
_refine_ls_wR_factor_ref 0.1479
_reflns_Friedel_coverage 0.000
_reflns_number_gt 1634
_reflns_number_total 2139
_reflns_threshold_expression 'I > 2\s(I)'
_cod_data_source_file d3nj01515g2.cif
_cod_data_source_block complex1
_cod_depositor_comments 'Adding full bibliography for 7062510.cif.'
_cod_original_cell_volume 1203.9(14)
_cod_original_sg_symbol_H-M 'P 21/n'
_cod_database_code 7062510
_shelx_shelxl_version_number 2018/3
_shelx_space_group_comment
;
The symmetry employed for this shelxl refinement is uniquely defined
by the following loop, which should always be used as a source of
symmetry information in preference to the above space-group names.
They are only intended as comments.
;
_shelx_estimated_absorpt_t_min 0.794
_shelx_estimated_absorpt_t_max 0.866

loop_
_space_group_symop_operation_xyz
'x, y, z'
'-x+1/2, y+1/2, -z+1/2'
'-x, -y, -z'
'x-1/2, -y-1/2, z-1/2'

loop_
_atom_site_label
_atom_site_type_symbol
_atom_site_fract_x
_atom_site_fract_y
_atom_site_fract_z
_atom_site_U_iso_or_equiv
_atom_site_adp_type
_atom_site_occupancy
_atom_site_site_symmetry_order
_atom_site_calc_flag
_atom_site_refinement_flags_posn
_atom_site_refinement_flags_adp
_atom_site_refinement_flags_occupancy
_atom_site_disorder_assembly
_atom_site_disorder_group
Cu1 Cu 0.500000 0.500000 0.500000 0.0393(3) Uani 1 2 d S . P . .
O1 O 0.3878(3) 0.7415(7) 0.52673(13) 0.0486(8) Uani 1 1 d . . . . .
O2 O 0.2150(3) 1.0976(7) 0.53358(14) 0.0517(9) Uani 1 1 d . . . . .
N1 N 0.5526(4) 0.3379(8) 0.57933(15) 0.0406(9) Uani 1 1 d . . . . .
O4 O 0.791062 0.663329 0.734715 0.0823(13) Uani 1 1 d D . . . .
H4 H 0.771428 0.510941 0.742455 0.124 Uiso 1 1 calc R U . . .
C1 C 0.3559(4) 0.7629(9) 0.57771(19) 0.0403(11) Uani 1 1 d . . . . .
C2 C 0.4081(4) 0.6081(10) 0.62614(19) 0.0411(11) Uani 1 1 d . . . . .
C7 C 0.5029(5) 0.4046(10) 0.6238(2) 0.0441(11) Uani 1 1 d . . . . .
H7 H 0.532427 0.308271 0.658696 0.053 Uiso 1 1 calc R U . . .
C6 C 0.2587(5) 0.9530(9) 0.5833(2) 0.0428(11) Uani 1 1 d . . . . .
C5 C 0.2174(5) 0.9836(10) 0.6355(2) 0.0544(13) Uani 1 1 d . . . . .
H5 H 0.152380 1.111657 0.638783 0.065 Uiso 1 1 calc R U . . .
C8 C 0.1112(5) 1.2786(10) 0.5339(2) 0.0531(13) Uani 1 1 d . . . . .
H8A H 0.084952 1.358600 0.495281 0.080 Uiso 1 1 calc R U . . .
H8B H 0.142868 1.413082 0.563113 0.080 Uiso 1 1 calc R U . . .
H8C H 0.033643 1.189820 0.543649 0.080 Uiso 1 1 calc R U . . .
C9 C 0.6480(5) 0.1189(11) 0.5889(2) 0.0514(13) Uani 1 1 d . . . . .
H9A H 0.622330 -0.006793 0.556597 0.062 Uiso 1 1 calc R U . . .
H9B H 0.640911 0.029645 0.625607 0.062 Uiso 1 1 calc R U . . .
C3 C 0.3641(5) 0.6450(11) 0.6791(2) 0.0547(14) Uani 1 1 d . . . . .
H3 H 0.400487 0.540692 0.711991 0.066 Uiso 1 1 calc R U . . .
C4 C 0.2709(6) 0.8266(11) 0.6834(2) 0.0621(15) Uani 1 1 d . . . . .
H4A H 0.241692 0.847659 0.719117 0.075 Uiso 1 1 calc R U . . .
C10 C 0.7907(6) 0.1987(15) 0.5926(2) 0.0639(16) Uani 1 1 d D . . . .
C12 C 0.9061(6) 0.6600(13) 0.7093(3) 0.0680(16) Uani 1 1 d D . . . .
O3A O 0.8470(5) 0.2917(12) 0.6497(2) 0.054(2) Uani 0.750(19) 1 d D U P A 1
O3B O 0.815(3) 0.444(5) 0.6252(16) 0.129(11) Uani 0.250(19) 1 d D U P A 2
C11A C 0.899(3) 0.406(5) 0.6770(14) 0.068(9) Uani 0.226(18) 1 d D U P A 1
H11A H 0.979452 0.423071 0.659456 0.082 Uiso 0.226(18) 1 calc R U P A 1
H11B H 0.928391 0.285677 0.710167 0.082 Uiso 0.226(18) 1 calc R U P A 1
C11B C 0.8691(8) 0.5620(14) 0.6463(3) 0.052(3) Uani 0.774(18) 1 d D U P A 2
H11C H 0.842939 0.723817 0.624120 0.062 Uiso 0.774(18) 1 calc R U P A 2
H11D H 0.957667 0.516038 0.638150 0.062 Uiso 0.774(18) 1 calc R U P A 2
H10A H 0.844(5) 0.063(8) 0.590(3) 0.09(2) Uiso 1 1 d D . . . .
H10B H 0.794(5) 0.331(10) 0.558(2) 0.057(15) Uiso 1 1 d . . . . .
H12B H 0.915(5) 0.839(5) 0.725(2) 0.081(17) Uiso 1 1 d D . . . .
H12A H 0.964(2) 0.630(10) 0.7488(15) 0.14(3) Uiso 1 1 d D . . . .

loop_
_atom_site_aniso_label
_atom_site_aniso_U_11
_atom_site_aniso_U_22
_atom_site_aniso_U_33
_atom_site_aniso_U_23
_atom_site_aniso_U_13
_atom_site_aniso_U_12
Cu1 0.0376(4) 0.0525(5) 0.0339(4) -0.0059(4) 0.0218(3) 0.0028(4)
O1 0.0553(19) 0.063(2) 0.0343(16) -0.0025(15) 0.0256(14) 0.0140(17)
O2 0.053(2) 0.057(2) 0.054(2) 0.0009(17) 0.0301(16) 0.0149(17)
N1 0.0387(19) 0.048(2) 0.042(2) -0.0004(18) 0.0258(17) -0.0002(18)
O4 0.107(3) 0.077(3) 0.081(3) -0.022(3) 0.061(3) -0.005(3)
C1 0.038(2) 0.046(3) 0.044(3) -0.010(2) 0.025(2) -0.005(2)
C2 0.044(3) 0.047(3) 0.040(2) -0.006(2) 0.028(2) -0.005(2)
C7 0.049(3) 0.052(3) 0.039(2) 0.001(2) 0.026(2) -0.007(2)
C6 0.048(3) 0.041(3) 0.047(3) -0.010(2) 0.028(2) -0.006(2)
C5 0.059(3) 0.052(3) 0.064(3) -0.014(3) 0.040(3) 0.002(3)
C8 0.046(3) 0.052(3) 0.069(3) -0.003(3) 0.029(2) 0.004(2)
C9 0.052(3) 0.066(3) 0.044(3) 0.003(3) 0.027(2) 0.006(3)
C3 0.072(3) 0.060(3) 0.045(3) 0.002(2) 0.041(3) 0.007(3)
C4 0.084(4) 0.066(4) 0.052(3) -0.003(3) 0.051(3) 0.003(3)
C10 0.049(3) 0.099(5) 0.047(3) -0.018(3) 0.017(3) -0.001(3)
C12 0.075(4) 0.071(4) 0.066(4) -0.017(3) 0.035(3) -0.010(3)
O3A 0.079(4) 0.047(4) 0.034(3) 0.004(2) 0.008(2) 0.003(3)
O3B 0.119(13) 0.133(14) 0.127(14) -0.002(9) 0.009(9) 0.001(9)
C11A 0.069(11) 0.073(13) 0.063(12) -0.001(9) 0.014(9) 0.003(9)
C11B 0.073(5) 0.037(4) 0.059(5) 0.009(3) 0.043(4) 0.001(3)

loop_
_atom_type_symbol
_atom_type_description
_atom_type_scat_dispersion_real
_atom_type_scat_dispersion_imag
_atom_type_scat_source
C C 0.0033 0.0016 'International Tables Vol C Tables 4.2.6.8 and 6.1.1.4'
H H 0.0000 0.0000 'International Tables Vol C Tables 4.2.6.8 and 6.1.1.4'
Cu Cu 0.3201 1.2651 'International Tables Vol C Tables 4.2.6.8 and 6.1.1.4'
N N 0.0061 0.0033 'International Tables Vol C Tables 4.2.6.8 and 6.1.1.4'
O O 0.0106 0.0060 'International Tables Vol C Tables 4.2.6.8 and 6.1.1.4'

loop_
_geom_angle_atom_site_label_1
_geom_angle_atom_site_label_2
_geom_angle_atom_site_label_3
_geom_angle
_geom_angle_site_symmetry_1
_geom_angle_site_symmetry_3
_geom_angle_publ_flag
O1 Cu1 O1 180.0 . 3_666 ?
O1 Cu1 N1 88.19(14) . 3_666 ?
O1 Cu1 N1 91.80(14) 3_666 3_666 ?
O1 Cu1 N1 91.80(14) . . ?
O1 Cu1 N1 88.20(14) 3_666 . ?
N1 Cu1 N1 180.0(2) 3_666 . ?
C1 O1 Cu1 130.1(3) . . ?
C6 O2 C8 117.7(4) . . ?
C7 N1 C9 115.8(4) . . ?
C7 N1 Cu1 124.0(3) . . ?
C9 N1 Cu1 120.0(3) . . ?
C12 O4 H4 109.3 . . ?
O1 C1 C2 124.6(4) . . ?
O1 C1 C6 117.0(4) . . ?
C2 C1 C6 118.3(4) . . ?
C1 C2 C3 119.8(4) . . ?
C1 C2 C7 122.2(4) . . ?
C3 C2 C7 118.0(4) . . ?
N1 C7 C2 127.1(4) . . ?
N1 C7 H7 116.4 . . ?
C2 C7 H7 116.4 . . ?
O2 C6 C5 125.6(4) . . ?
O2 C6 C1 113.9(4) . . ?
C5 C6 C1 120.5(5) . . ?
C6 C5 C4 120.3(5) . . ?
C6 C5 H5 119.8 . . ?
C4 C5 H5 119.9 . . ?
O2 C8 H8A 109.5 . . ?
O2 C8 H8B 109.5 . . ?
H8A C8 H8B 109.5 . . ?
O2 C8 H8C 109.4 . . ?
H8A C8 H8C 109.5 . . ?
H8B C8 H8C 109.5 . . ?
N1 C9 C10 113.5(5) . . ?
N1 C9 H9A 108.9 . . ?
C10 C9 H9A 108.9 . . ?
N1 C9 H9B 108.9 . . ?
C10 C9 H9B 108.8 . . ?
H9A C9 H9B 107.7 . . ?
C4 C3 C2 121.0(5) . . ?
C4 C3 H3 119.5 . . ?
C2 C3 H3 119.5 . . ?
C3 C4 C5 120.1(4) . . ?
C3 C4 H4A 119.9 . . ?
C5 C4 H4A 119.9 . . ?
O3A C10 C9 110.1(5) . . ?
O3B C10 C9 108.8(12) . . ?
O3A C10 H10A 101(4) . . ?
O3B C10 H10A 132(4) . . ?
C9 C10 H10A 112(4) . . ?
O3A C10 H10B 116(3) . . ?
O3B C10 H10B 80(3) . . ?
C9 C10 H10B 108(3) . . ?
H10A C10 H10B 109(5) . . ?
O4 C12 C11A 105.4(12) . . ?
O4 C12 C11B 110.4(5) . . ?
O4 C12 H12B 82(3) . . ?
C11A C12 H12B 170(3) . . ?
C11B C12 H12B 130(3) . . ?
O4 C12 H12A 89.7(17) . . ?
C11A C12 H12A 107(4) . . ?
C11B C12 H12A 145(3) . . ?
H12B C12 H12A 79(2) . . ?
C11A O3A C10 154(2) . . ?
C11B O3B C10 152(3) . . ?
O3A C11A C12 147(3) . . ?
O3A C11A H11A 100.2 . . ?
C12 C11A H11A 100.2 . . ?
O3A C11A H11B 99.9 . . ?
C12 C11A H11B 99.8 . . ?
H11A C11A H11B 104.2 . . ?
O3B C11B C12 139(3) . . ?
O3B C11B H11C 102.5 . . ?
C12 C11B H11C 102.4 . . ?
O3B C11B H11D 102.2 . . ?
C12 C11B H11D 102.2 . . ?
H11C C11B H11D 104.8 . . ?

loop_
_geom_bond_atom_site_label_1
_geom_bond_atom_site_label_2
_geom_bond_distance
_geom_bond_site_symmetry_2
_geom_bond_publ_flag
Cu1 O1 1.884(3) . ?
Cu1 O1 1.884(3) 3_666 ?
Cu1 N1 2.006(4) 3_666 ?
Cu1 N1 2.006(4) . ?
O1 C1 1.306(5) . ?
O2 C6 1.376(6) . ?
O2 C8 1.412(6) . ?
N1 C7 1.297(5) . ?
N1 C9 1.476(6) . ?
O4 C12 1.422(6) . ?
O4 H4 0.8400 . ?
C1 C2 1.399(7) . ?
C1 C6 1.419(6) . ?
C2 C3 1.417(6) . ?
C2 C7 1.435(7) . ?
C7 H7 0.9500 . ?
C6 C5 1.382(6) . ?
C5 C4 1.400(8) . ?
C5 H5 0.9500 . ?
C8 H8A 0.9800 . ?
C8 H8B 0.9800 . ?
C8 H8C 0.9800 . ?
C9 C10 1.496(7) . ?
C9 H9A 0.9900 . ?
C9 H9B 0.9900 . ?
C3 C4 1.352(7) . ?
C3 H3 0.9500 . ?
C4 H4A 0.9500 . ?
C10 O3A 1.424(7) . ?
C10 O3B 1.471(17) . ?
C10 H10A 0.90(2) . ?
C10 H10B 1.07(5) . ?
C12 C11A 1.508(17) . ?
C12 C11B 1.530(9) . ?
C12 H12B 0.99(2) . ?
C12 H12A 1.00(2) . ?
O3A C11A 0.947(18) . ?
O3B C11B 0.899(17) . ?
C11A H11A 0.9900 . ?
C11A H11B 0.9900 . ?
C11B H11C 0.9900 . ?
C11B H11D 0.9900 . ?
